data_4000200
_journal_name_full 'Chemistry of Materials'
_journal_year 2002
_chemical_formula_sum 'C21 H25 Br6 O16 V3'
_chemical_formula_weight 1165.69
_space_group_IT_number 2
_symmetry_cell_setting triclinic
_symmetry_space_group_name_Hall '-P 1'
_symmetry_space_group_name_H-M 'P -1'
_atom_sites_solution_hydrogens geom
_atom_sites_solution_primary direct
_atom_sites_solution_secondary difmap
_cell_angle_alpha 107.372(4)
_cell_angle_beta 98.015(4)
_cell_angle_gamma 99.125(4)
_cell_formula_units_Z 2
_cell_length_a 10.967(2)
_cell_length_b 12.126(2)
_cell_length_c 17.378(3)
_cell_measurement_temperature 213(2)
_cell_volume 2134.5(7)
_diffrn_ambient_temperature 213(2)
_diffrn_detector_area_resol_mean ?
_diffrn_measurement_device 'Siemens SMART CCD Detector'
_diffrn_measurement_method omega-scans
_diffrn_radiation_monochromator graphite
_diffrn_radiation_source 'fine-focus sealed tube'
_diffrn_radiation_type MoK\a
_diffrn_radiation_wavelength 0.71073
_diffrn_reflns_av_R_equivalents 0.0769
_diffrn_reflns_av_sigmaI/netI 0.1491
_diffrn_reflns_limit_h_max 11
_diffrn_reflns_limit_h_min -10
_diffrn_reflns_limit_k_max 12
_diffrn_reflns_limit_k_min -11
_diffrn_reflns_limit_l_max 17
_diffrn_reflns_limit_l_min -17
_diffrn_reflns_number 7704
_diffrn_reflns_theta_max 21.18
_diffrn_reflns_theta_min 1.83
_diffrn_standards_decay_% ?
_diffrn_standards_interval_count ?
_diffrn_standards_interval_time 20
_diffrn_standards_number ?
_exptl_absorpt_coefficient_mu 6.313
_exptl_absorpt_correction_T_max 0.5709
_exptl_absorpt_correction_T_min 0.3372
_exptl_absorpt_correction_type ?
_exptl_absorpt_process_details ?
_exptl_crystal_colour green
_exptl_crystal_density_diffrn 1.814
_exptl_crystal_density_meas ?
_exptl_crystal_density_method 'not measured'
_exptl_crystal_description irregular
_exptl_crystal_F_000 1116
_exptl_crystal_size_max 0.22
_exptl_crystal_size_mid 0.18
_exptl_crystal_size_min 0.10
_refine_ls_extinction_coef 0.0045(17)
_refine_ls_extinction_expression Fc^*^=kFc[1+0.001xFc^2^\l^3^/sin(2\q)]^-1/4^
_refine_ls_extinction_method SHELXL
_refine_ls_goodness_of_fit_ref 1.104
_refine_ls_hydrogen_treatment mixed
_refine_ls_matrix_type full
_refine_ls_number_parameters 416
_refine_ls_number_reflns 4575
_refine_ls_number_restraints 0
_refine_ls_restrained_S_all 1.104
_refine_ls_R_factor_all 0.2223
_refine_ls_R_factor_gt 0.1204
_refine_ls_shift/su_max 0.078
_refine_ls_shift/su_mean 0.005
_refine_ls_structure_factor_coef Fsqd
_refine_ls_weighting_details 'calc w=1/[\s^2^(Fo^2^)+(0.2000P)^2^+0.0000P] where P=(Fo^2^+2Fc^2^)/3'
_refine_ls_weighting_scheme calc
_refine_ls_wR_factor_gt 0.3105
_refine_ls_wR_factor_ref 0.3690
_reflns_number_gt 2068
_reflns_number_total 4575
_reflns_threshold_expression >2sigma(I)
_cod_original_sg_symbol_H-M P-1
_cod_database_code 4000200

loop_
_symmetry_equiv_pos_as_xyz
'x, y, z'
'-x, -y, -z'

loop_
_atom_site_label
_atom_site_type_symbol
_atom_site_fract_x
_atom_site_fract_y
_atom_site_fract_z
_atom_site_U_iso_or_equiv
_atom_site_adp_type
_atom_site_occupancy
_atom_site_symmetry_multiplicity
_atom_site_calc_flag
_atom_site_refinement_flags
_atom_site_disorder_assembly
_atom_site_disorder_group
V1 V 0.3599(3) 0.8279(3) 0.7337(2) 0.0504(12) Uani 1 1 d . . .
O1 O 0.4956(15) 0.8208(14) 0.6562(9) 0.073(5) Uani 1 1 d . . .
V2 V 0.0346(3) 0.7320(3) 0.7241(2) 0.0628(13) Uani 1 1 d . . .
C2 C 0.607(3) 0.901(3) 0.6536(19) 0.093(9) Uani 1 1 d . . .
H2A H 0.6416 0.9518 0.7114 0.112 Uiso 1 1 calc R . .
V3 V 0.2929(3) 0.9044(3) 0.9320(2) 0.0499(12) Uani 1 1 d . . .
C3 C 0.702(3) 0.844(3) 0.629(2) 0.127(12) Uani 1 1 d . . .
H3A H 0.7743 0.9012 0.6286 0.190 Uiso 1 1 calc R . .
H3B H 0.6715 0.7872 0.5737 0.190 Uiso 1 1 calc R . .
H3C H 0.7265 0.8024 0.6664 0.190 Uiso 1 1 calc R . .
C4 C 0.564(4) 0.981(4) 0.611(3) 0.18(2) Uani 1 1 d . . .
H4A H 0.6366 1.0355 0.6081 0.277 Uiso 1 1 calc R . .
H4B H 0.5094 1.0242 0.6413 0.277 Uiso 1 1 calc R . .
H4C H 0.5185 0.9343 0.5560 0.277 Uiso 1 1 calc R . .
O5 O 0.2683(17) 0.8778(16) 0.6497(10) 0.083(5) Uani 1 1 d . . .
C6 C 0.156(3) 0.872(2) 0.6281(17) 0.078(8) Uani 1 1 d . . .
O7 O 0.0653(18) 0.8256(16) 0.6491(9) 0.080(5) Uani 1 1 d . . .
C8 C 0.112(3) 0.943(3) 0.568(2) 0.114(12) Uani 1 1 d . . .
Br1A Br 0.1259(8) 0.8647(8) 0.4637(4) 0.153(3) Uani 0.50 1 d P . .
C9A C 0.1259(8) 0.8647(8) 0.4637(4) 0.153(3) Uani 0.50 1 d P . .
H9A1 H 0.1602 0.9211 0.4386 0.230 Uiso 0.50 1 calc PR . .
H9A2 H 0.0434 0.8209 0.4317 0.230 Uiso 0.50 1 calc PR . .
H9A3 H 0.1816 0.8103 0.4651 0.230 Uiso 0.50 1 calc PR . .
Br1B Br 0.156(3) 1.0772(11) 0.6083(12) 0.57(3) Uani 0.50 1 d P . .
C9B C 0.156(3) 1.0772(11) 0.6083(12) 0.57(3) Uani 0.50 1 d P . .
H9B1 H 0.0873 1.1152 0.5968 0.848 Uiso 0.50 1 calc PR . .
H9B2 H 0.2268 1.1054 0.5865 0.848 Uiso 0.50 1 calc PR . .
H9B3 H 0.1811 1.0959 0.6673 0.848 Uiso 0.50 1 calc PR . .
O10 O 0.3136(16) 0.6620(14) 0.6634(9) 0.072(5) Uani 1 1 d . . .
C11 C 0.211(3) 0.585(2) 0.6476(14) 0.055(6) Uani 1 1 d . . .
O12 O 0.1160(16) 0.6078(14) 0.6634(11) 0.078(5) Uani 1 1 d . . .
C13 C 0.218(3) 0.463(2) 0.6077(18) 0.104(10) Uani 1 1 d . . .
Br2A Br 0.1320(9) 0.3862(8) 0.5172(5) 0.185(4) Uani 0.50 1 d P . .
C14A C 0.1320(9) 0.3862(8) 0.5172(5) 0.185(4) Uani 0.50 1 d P . .
H14A H 0.0460 0.3617 0.5228 0.277 Uiso 0.50 1 calc PR . .
H14B H 0.1653 0.3169 0.4936 0.277 Uiso 0.50 1 calc PR . .
H14C H 0.1334 0.4343 0.4815 0.277 Uiso 0.50 1 calc PR . .
Br2B Br 0.2397(13) 0.3893(6) 0.6780(6) 0.221(5) Uani 0.50 1 d P . .
C14B C 0.2397(13) 0.3893(6) 0.6780(6) 0.221(5) Uani 0.50 1 d P . .
H14D H 0.2814 0.4456 0.7314 0.332 Uiso 0.50 1 calc PR . .
H14E H 0.2912 0.3321 0.6600 0.332 Uiso 0.50 1 calc PR . .
H14F H 0.1584 0.3487 0.6820 0.332 Uiso 0.50 1 calc PR . .
O15 O 0.4883(12) 0.7860(13) 0.8018(10) 0.061(4) Uani 1 1 d . . .
C16 C 0.505(2) 0.7860(17) 0.8731(19) 0.053(6) Uani 1 1 d . . .
O17 O 0.4299(14) 0.8185(12) 0.9208(9) 0.058(4) Uani 1 1 d . . .
C18 C 0.616(2) 0.745(2) 0.9061(17) 0.086(8) Uani 1 1 d . . .
Br3A Br 0.5552(4) 0.5845(3) 0.8983(3) 0.1053(16) Uani 0.75 1 d P . .
C19A C 0.5552(4) 0.5845(3) 0.8983(3) 0.1053(16) Uani 0.25 1 d P . .
H19A H 0.4686 0.5739 0.9057 0.158 Uiso 0.25 1 calc PR . .
H19B H 0.6070 0.5656 0.9406 0.158 Uiso 0.25 1 calc PR . .
H19C H 0.5595 0.5325 0.8446 0.158 Uiso 0.25 1 calc PR . .
Br3B Br 0.7418(8) 0.7476(10) 0.8557(7) 0.110(3) Uani 0.25 1 d P . .
C19B C 0.7418(8) 0.7476(10) 0.8557(7) 0.110(3) Uani 0.75 1 d P . .
H19D H 0.7292 0.6734 0.8113 0.165 Uiso 0.75 1 calc PR . .
H19E H 0.8193 0.7585 0.8943 0.165 Uiso 0.75 1 calc PR . .
H19F H 0.7473 0.8123 0.8334 0.165 Uiso 0.75 1 calc PR . .
O20 O 0.4485(13) 0.9951(13) 0.7863(11) 0.066(4) Uani 1 1 d . . .
C21 C 0.440(2) 1.0655(19) 0.8593(19) 0.056(6) Uani 1 1 d . . .
O22 O 0.3887(14) 1.0360(12) 0.9077(9) 0.058(4) Uani 1 1 d . . .
C23 C 0.513(2) 1.1917(19) 0.8798(18) 0.094(9) Uani 1 1 d . . .
Br4A Br 0.3851(5) 1.2697(4) 0.8437(4) 0.141(2) Uani 0.75 1 d P . .
C24A C 0.3851(5) 1.2697(4) 0.8437(4) 0.141(2) Uani 0.25 1 d P . .
H24A H 0.3791 1.2581 0.7854 0.212 Uiso 0.25 1 calc PR . .
H24B H 0.4080 1.3536 0.8744 0.212 Uiso 0.25 1 calc PR . .
H24C H 0.3044 1.2362 0.8531 0.212 Uiso 0.25 1 calc PR . .
Br4B Br 0.6471(15) 1.2142(12) 0.8380(9) 0.178(6) Uani 0.25 1 d P . .
C24B C 0.6471(15) 1.2142(12) 0.8380(9) 0.178(6) Uani 0.75 1 d P . .
H24D H 0.7048 1.1673 0.8525 0.267 Uiso 0.75 1 calc PR . .
H24E H 0.6882 1.2972 0.8597 0.267 Uiso 0.75 1 calc PR . .
H24F H 0.6228 1.1905 0.7786 0.267 Uiso 0.75 1 calc PR . .
O25 O -0.1077(12) 0.6717(14) 0.6844(10) 0.084(5) Uani 1 1 d . . .
O26 O 0.0510(16) 0.6602(15) 0.8130(13) 0.093(6) Uani 1 1 d . . .
C27 C 0.111(3) 0.670(3) 0.880(2) 0.067(7) Uani 1 1 d . . .
O28 O 0.1897(17) 0.7549(15) 0.9267(11) 0.079(5) Uani 1 1 d . . .
C29 C 0.070(2) 0.564(2) 0.909(2) 0.108(11) Uani 1 1 d . . .
Br5A Br 0.2044(8) 0.5042(7) 0.9339(6) 0.158(3) Uani 0.50 1 d P . .
C30A C 0.2044(8) 0.5042(7) 0.9339(6) 0.158(3) Uani 0.50 1 d P . .
H30A H 0.2034 0.4328 0.8894 0.238 Uiso 0.50 1 calc PR . .
H30B H 0.2011 0.4855 0.9842 0.238 Uiso 0.50 1 calc PR . .
H30C H 0.2812 0.5618 0.9415 0.238 Uiso 0.50 1 calc PR . .
Br5B Br -0.0795(6) 0.4822(7) 0.8756(6) 0.163(3) Uani 0.50 1 d P . .
C30B C -0.0795(6) 0.4822(7) 0.8756(6) 0.163(3) Uani 0.50 1 d P . .
H30D H -0.1308 0.5125 0.9150 0.244 Uiso 0.50 1 calc PR . .
H30E H -0.0790 0.4004 0.8704 0.244 Uiso 0.50 1 calc PR . .
H30F H -0.1143 0.4873 0.8226 0.244 Uiso 0.50 1 calc PR . .
O31 O 0.0057(15) 0.8784(17) 0.7961(12) 0.079(5) Uani 1 1 d . . .
C32 C 0.048(3) 0.961(3) 0.856(2) 0.081(8) Uani 1 1 d . . .
O33 O 0.1423(17) 0.9746(14) 0.9097(12) 0.087(6) Uani 1 1 d . . .
O34 O 0.3243(13) 0.9610(12) 1.0270(9) 0.064(4) Uani 1 1 d . . .
C34 C -0.027(3) 1.068(4) 0.885(3) 0.20(2) Uani 1 1 d . . .
Br6A Br -0.0085(7) 1.1243(5) 0.7746(4) 0.124(2) Uani 0.50 1 d P . .
C35A C -0.0085(7) 1.1243(5) 0.7746(4) 0.124(2) Uani 0.50 1 d P . .
H35A H 0.0498 1.0843 0.7455 0.186 Uiso 0.50 1 calc PR . .
H35B H 0.0231 1.2091 0.7922 0.186 Uiso 0.50 1 calc PR . .
H35C H -0.0902 1.1039 0.7383 0.186 Uiso 0.50 1 calc PR . .
Br6B Br 0.0803(15) 1.2018(10) 0.9510(10) 0.301(9) Uani 0.50 1 d P . .
C35B C 0.0803(15) 1.2018(10) 0.9510(10) 0.301(9) Uani 0.50 1 d P . .
H35D H 0.1370 1.1837 0.9914 0.451 Uiso 0.50 1 calc PR . .
H35E H 0.0331 1.2573 0.9789 0.451 Uiso 0.50 1 calc PR . .
H35F H 0.1286 1.2364 0.9181 0.451 Uiso 0.50 1 calc PR . .
O36 O 0.2488(11) 0.8215(10) 0.7857(8) 0.045(3) Uani 1 1 d . . .

loop_
_atom_site_aniso_label
_atom_site_aniso_U_11
_atom_site_aniso_U_22
_atom_site_aniso_U_33
_atom_site_aniso_U_23
_atom_site_aniso_U_13
_atom_site_aniso_U_12
V1 0.051(2) 0.038(2) 0.064(3) 0.0220(19) 0.0068(19) 0.0093(18)
O1 0.086(12) 0.077(11) 0.071(11) 0.028(9) 0.039(9) 0.027(10)
V2 0.053(3) 0.048(3) 0.084(3) 0.028(2) -0.001(2) 0.004(2)
C2 0.063(19) 0.10(2) 0.13(3) 0.05(2) 0.030(18) -0.004(18)
V3 0.044(2) 0.039(2) 0.070(3) 0.020(2) 0.0122(19) 0.0118(18)
C3 0.10(2) 0.15(3) 0.15(3) 0.06(3) 0.03(2) 0.05(2)
C4 0.14(3) 0.20(4) 0.32(6) 0.20(5) 0.09(4) 0.06(3)
O5 0.053(11) 0.122(15) 0.096(13) 0.074(11) 0.005(9) 0.018(10)
C6 0.06(2) 0.076(19) 0.10(2) 0.041(17) 0.024(18) -0.003(16)
O7 0.087(13) 0.094(13) 0.067(11) 0.041(10) 0.002(10) 0.028(11)
C8 0.16(3) 0.12(3) 0.15(3) 0.13(2) 0.08(2) 0.07(2)
Br1A 0.194(8) 0.182(7) 0.103(5) 0.078(5) 0.022(5) 0.040(6)
C9A 0.194(8) 0.182(7) 0.103(5) 0.078(5) 0.022(5) 0.040(6)
Br1B 0.87(5) 0.140(10) 0.50(3) 0.168(14) -0.43(3) -0.022(17)
C9B 0.87(5) 0.140(10) 0.50(3) 0.168(14) -0.43(3) -0.022(17)
O10 0.073(12) 0.050(11) 0.078(11) 0.004(9) 0.009(9) 0.015(10)
C11 0.057(18) 0.031(15) 0.064(16) 0.004(12) -0.003(14) 0.011(15)
O12 0.053(11) 0.051(11) 0.112(14) 0.010(9) 0.002(10) 0.007(9)
C13 0.13(3) 0.06(2) 0.10(2) 0.012(17) 0.012(18) -0.001(18)
Br2A 0.221(9) 0.152(7) 0.122(6) -0.019(6) -0.008(6) 0.033(7)
C14A 0.221(9) 0.152(7) 0.122(6) -0.019(6) -0.008(6) 0.033(7)
Br2B 0.400(16) 0.077(5) 0.179(8) 0.058(5) -0.035(9) 0.079(7)
C14B 0.400(16) 0.077(5) 0.179(8) 0.058(5) -0.035(9) 0.079(7)
O15 0.047(9) 0.081(12) 0.055(10) 0.024(9) -0.005(8) 0.022(8)
C16 0.031(13) 0.030(13) 0.09(2) 0.016(13) -0.010(14) 0.012(11)
O17 0.055(10) 0.051(10) 0.081(11) 0.030(8) 0.021(9) 0.030(8)
C18 0.066(17) 0.067(17) 0.13(2) 0.024(16) 0.010(16) 0.051(14)
Br3A 0.112(3) 0.065(2) 0.163(4) 0.064(3) 0.026(3) 0.037(2)
C19A 0.112(3) 0.065(2) 0.163(4) 0.064(3) 0.026(3) 0.037(2)
Br3B 0.079(6) 0.141(9) 0.141(8) 0.072(7) 0.036(6) 0.044(6)
C19B 0.079(6) 0.141(9) 0.141(8) 0.072(7) 0.036(6) 0.044(6)
O20 0.068(10) 0.041(10) 0.088(12) 0.021(10) 0.028(9) -0.003(8)
C21 0.049(15) 0.031(15) 0.08(2) 0.014(15) -0.001(14) 0.000(12)
O22 0.067(10) 0.046(10) 0.064(11) 0.028(9) 0.011(8) -0.005(8)
C23 0.087(19) 0.023(14) 0.15(3) 0.025(15) -0.013(18) 0.001(14)
Br4A 0.154(4) 0.062(3) 0.219(5) 0.072(3) 0.000(4) 0.035(3)
C24A 0.154(4) 0.062(3) 0.219(5) 0.072(3) 0.000(4) 0.035(3)
Br4B 0.196(13) 0.131(11) 0.169(12) 0.039(9) 0.045(10) -0.063(10)
C24B 0.196(13) 0.131(11) 0.169(12) 0.039(9) 0.045(10) -0.063(10)
O25 0.031(8) 0.085(12) 0.123(14) 0.038(11) 0.006(8) -0.021(8)
O26 0.082(12) 0.079(13) 0.118(15) 0.069(12) -0.006(11) -0.032(10)
C27 0.08(2) 0.058(19) 0.09(2) 0.054(18) 0.027(18) 0.031(17)
O28 0.100(13) 0.046(11) 0.086(12) 0.024(10) 0.023(10) -0.007(10)
C29 0.09(2) 0.08(2) 0.19(3) 0.11(2) 0.001(19) -0.001(16)
Br5A 0.153(6) 0.113(5) 0.241(9) 0.104(6) 0.022(6) 0.046(5)
C30A 0.153(6) 0.113(5) 0.241(9) 0.104(6) 0.022(6) 0.046(5)
Br5B 0.107(5) 0.174(7) 0.238(8) 0.155(7) 0.007(5) -0.027(5)
C30B 0.107(5) 0.174(7) 0.238(8) 0.155(7) 0.007(5) -0.027(5)
O31 0.063(11) 0.075(13) 0.089(13) 0.014(11) -0.003(10) 0.022(10)
C32 0.07(2) 0.07(2) 0.11(3) 0.029(19) 0.005(19) 0.036(18)
O33 0.072(12) 0.058(11) 0.113(14) -0.005(10) 0.007(11) 0.031(10)
O34 0.066(10) 0.049(9) 0.065(11) 0.008(8) 0.004(8) 0.006(8)
C34 0.044(17) 0.16(3) 0.43(7) 0.21(4) -0.04(3) -0.02(2)
Br6A 0.187(7) 0.089(4) 0.111(5) 0.048(4) 0.011(4) 0.063(4)
C35A 0.187(7) 0.089(4) 0.111(5) 0.048(4) 0.011(4) 0.063(4)
Br6B 0.299(16) 0.133(9) 0.400(19) 0.002(10) -0.044(13) 0.109(10)
C35B 0.299(16) 0.133(9) 0.400(19) 0.002(10) -0.044(13) 0.109(10)
O36 0.044(8) 0.033(8) 0.065(9) 0.027(7) 0.016(7) 0.001(6)
